data_4085562
loop_
_publ_author_name
'Jones, James S.'
'Wade, Casey R.'
'Gabba\?\"i, Fran\,cois P.'

_publ_section_title
;
 Guilty on Two Counts: Stepwise Coordination of Two Fluoride Anions to the
 Antimony Atom of a Noninnocent Stibine Ligand
;
_journal_issue 11
_journal_name_full Organometallics
_journal_page_first 2647
_journal_paper_doi 10.1021/om501291g
_journal_volume 34
_journal_year 2015
_chemical_formula_sum 'C67 H59 F2 N P3 Pt Sb'
_chemical_formula_weight 1325.90
_chemical_name_systematic
; 
 ? 
;
_space_group_IT_number 2
_symmetry_cell_setting triclinic
_symmetry_space_group_name_Hall '-P 1'
_symmetry_space_group_name_H-M 'P -1'
_atom_sites_solution_hydrogens geom
_atom_sites_solution_primary direct
_atom_sites_solution_secondary difmap
_audit_creation_method SHELXL-97
_cell_angle_alpha 100.137(2)
_cell_angle_beta 94.541(2)
_cell_angle_gamma 106.0490(10)
_cell_formula_units_Z 2
_cell_length_a 11.0035(15)
_cell_length_b 13.2048(18)
_cell_length_c 20.396(3)
_cell_measurement_reflns_used 9923
_cell_measurement_temperature 110(2)
_cell_measurement_theta_max 27.60
_cell_measurement_theta_min 2.32
_cell_volume 2777.8(7)
_computing_cell_refinement 'Bruker SMART'
_computing_data_collection 'Bruker SMART'
_computing_data_reduction 'Bruker SAINT'
_computing_molecular_graphics 'Bruker SHELXTL'
_computing_publication_material 'Bruker SHELXTL'
_computing_structure_refinement 'SHELXL-97 (Sheldrick, 1997)'
_computing_structure_solution 'SHELXS-97 (Sheldrick, 1990)'
_diffrn_ambient_temperature 110(2)
_diffrn_measured_fraction_theta_full 0.989
_diffrn_measured_fraction_theta_max 0.989
_diffrn_measurement_device_type 'CCD area detector'
_diffrn_measurement_method 'phi and omega scans'
_diffrn_radiation_monochromator graphite
_diffrn_radiation_source 'fine-focus sealed tube'
_diffrn_radiation_type MoK\a
_diffrn_radiation_wavelength 0.71073
_diffrn_reflns_av_R_equivalents 0.0000
_diffrn_reflns_av_sigmaI/netI 0.1026
_diffrn_reflns_limit_h_max 14
_diffrn_reflns_limit_h_min -14
_diffrn_reflns_limit_k_max 16
_diffrn_reflns_limit_k_min -17
_diffrn_reflns_limit_l_max 26
_diffrn_reflns_limit_l_min 0
_diffrn_reflns_number 12757
_diffrn_reflns_theta_full 27.61
_diffrn_reflns_theta_max 27.61
_diffrn_reflns_theta_min 1.64
_exptl_absorpt_coefficient_mu 3.138
_exptl_absorpt_correction_T_max 0.8589
_exptl_absorpt_correction_T_min 0.5726
_exptl_absorpt_correction_type multi-scan
_exptl_absorpt_process_details sadabs
_exptl_crystal_colour colorless
_exptl_crystal_density_diffrn 1.585
_exptl_crystal_density_method 'not measured'
_exptl_crystal_description block
_exptl_crystal_F_000 1320
_exptl_crystal_size_max 0.20
_exptl_crystal_size_mid 0.17
_exptl_crystal_size_min 0.05
_refine_diff_density_max 2.208
_refine_diff_density_min -2.103
_refine_diff_density_rms 0.312
_refine_ls_extinction_method none
_refine_ls_goodness_of_fit_ref 1.024
_refine_ls_hydrogen_treatment riding
_refine_ls_matrix_type full
_refine_ls_number_parameters 676
_refine_ls_number_reflns 12757
_refine_ls_number_restraints 0
_refine_ls_restrained_S_all 1.024
_refine_ls_R_factor_all 0.0720
_refine_ls_R_factor_gt 0.0663
_refine_ls_shift/su_max 0.000
_refine_ls_shift/su_mean 0.000
_refine_ls_structure_factor_coef Fsqd
_refine_ls_weighting_details 'calc w=1/[\s^2^(Fo^2^)+(0.1084P)^2^+0.0000P] where P=(Fo^2^+2Fc^2^)/3'
_refine_ls_weighting_scheme calc
_refine_ls_wR_factor_gt 0.1704
_refine_ls_wR_factor_ref 0.1758
_reflns_number_gt 11153
_reflns_number_total 12757
_reflns_threshold_expression >2sigma(I)
_cod_data_source_file om501291g_si_006.cif
_cod_data_source_block good
_cod_depositor_comments
;
The following automatic conversions were performed:

'_symmetry_cell_setting' value 'Triclinic' changed to 'triclinic'
according to
/usr/data/users/saulius/crontab/automatic-downloads/rss-feeds/ACS/lib/dictionaries/cif_core.dic
dictionary named 'cif_core.dic' version 2.4.2 from 2011-04-26.

Automatic conversion script
Id: cif_fix_values 3008 2015-01-20 13:52:24Z robertas 

 Adding full bibliography for 4085560--4085564.cif.
;
_cod_original_sg_symbol_H-M P-1
_cod_database_code 4085562

loop_
_symmetry_equiv_pos_as_xyz
'x, y, z'
'-x, -y, -z'

loop_
_atom_site_label
_atom_site_type_symbol
_atom_site_fract_x
_atom_site_fract_y
_atom_site_fract_z
_atom_site_U_iso_or_equiv
_atom_site_adp_type
_atom_site_occupancy
_atom_site_symmetry_multiplicity
_atom_site_calc_flag
_atom_site_refinement_flags
Pt1 Pt 0.54380(2) 0.789877(16) 0.225472(10) 0.01122(9) Uani 1 1 d .
Sb1 Sb 0.29056(4) 0.73480(3) 0.21251(2) 0.01268(11) Uani 1 1 d .
P1 P 0.52194(15) 0.60710(13) 0.22042(8) 0.0143(3) Uani 1 1 d .
P2 P 0.53046(16) 0.87936(13) 0.33398(8) 0.0169(3) Uani 1 1 d .
P3 P 0.52033(14) 0.86424(12) 0.13237(8) 0.0118(3) Uani 1 1 d .
F1 F 0.0977(3) 0.6951(3) 0.20558(19) 0.0186(8) Uani 1 1 d .
F2 F 0.2825(3) 0.8872(3) 0.23386(18) 0.0187(8) Uani 1 1 d .
N1 N 0.8442(5) 0.8580(4) 0.2297(3) 0.0167(11) Uani 1 1 d .
C1 C 0.2581(6) 0.5597(5) 0.1890(3) 0.0143(12) Uani 1 1 d .
C2 C 0.1350(6) 0.4852(5) 0.1687(3) 0.0218(14) Uani 1 1 d .
H2A H 0.0637 0.5110 0.1611 0.026 Uiso 1 1 calc R
C3 C 0.1170(6) 0.3758(5) 0.1597(3) 0.0218(14) Uani 1 1 d .
H3A H 0.0338 0.3273 0.1451 0.026 Uiso 1 1 calc R
C4 C 0.2191(6) 0.3354(5) 0.1717(3) 0.0217(14) Uani 1 1 d .
H4A H 0.2056 0.2599 0.1660 0.026 Uiso 1 1 calc R
C5 C 0.3386(6) 0.4053(5) 0.1919(3) 0.0192(13) Uani 1 1 d .
H5A H 0.4085 0.3785 0.2010 0.023 Uiso 1 1 calc R
C6 C 0.3592(6) 0.5164(5) 0.1991(3) 0.0148(12) Uani 1 1 d .
C7 C 0.5716(6) 0.5651(5) 0.2974(3) 0.0195(13) Uani 1 1 d .
C8 C 0.4994(7) 0.5795(6) 0.3502(4) 0.0270(15) Uani 1 1 d .
H8A H 0.4271 0.6044 0.3438 0.032 Uiso 1 1 calc R
C9 C 0.5346(8) 0.5570(7) 0.4124(4) 0.0346(18) Uani 1 1 d .
H9A H 0.4851 0.5660 0.4478 0.042 Uiso 1 1 calc R
C10 C 0.6400(8) 0.5222(6) 0.4226(4) 0.042(2) Uani 1 1 d .
H10A H 0.6638 0.5080 0.4650 0.050 Uiso 1 1 calc R
C11 C 0.7108(9) 0.5080(6) 0.3707(4) 0.039(2) Uani 1 1 d .
H11A H 0.7834 0.4836 0.3775 0.047 Uiso 1 1 calc R
C12 C 0.6764(7) 0.5293(6) 0.3082(4) 0.0286(16) Uani 1 1 d .
H12A H 0.7258 0.5191 0.2728 0.034 Uiso 1 1 calc R
C13 C 0.6085(6) 0.5508(5) 0.1578(3) 0.0192(13) Uani 1 1 d .
C14 C 0.5466(7) 0.4838(5) 0.0977(4) 0.0223(14) Uani 1 1 d .
H14A H 0.4560 0.4603 0.0900 0.027 Uiso 1 1 calc R
C15 C 0.6155(8) 0.4500(6) 0.0480(4) 0.0296(16) Uani 1 1 d .
H15A H 0.5717 0.4029 0.0072 0.035 Uiso 1 1 calc R
C16 C 0.7480(8) 0.4852(6) 0.0583(4) 0.0326(18) Uani 1 1 d .
H16A H 0.7949 0.4624 0.0244 0.039 Uiso 1 1 calc R
C17 C 0.8115(7) 0.5536(6) 0.1179(5) 0.0322(18) Uani 1 1 d .
H17A H 0.9022 0.5773 0.1256 0.039 Uiso 1 1 calc R
C18 C 0.7413(6) 0.5871(5) 0.1663(4) 0.0216(14) Uani 1 1 d .
H18A H 0.7852 0.6363 0.2064 0.026 Uiso 1 1 calc R
C19 C 0.2826(6) 0.7432(5) 0.3202(3) 0.0191(13) Uani 1 1 d .
C20 C 0.1760(7) 0.6844(6) 0.3439(3) 0.0269(16) Uani 1 1 d .
H20A H 0.1010 0.6455 0.3135 0.032 Uiso 1 1 calc R
C21 C 0.1787(8) 0.6823(7) 0.4122(4) 0.0374(19) Uani 1 1 d .
H21A H 0.1067 0.6393 0.4276 0.045 Uiso 1 1 calc R
C22 C 0.2847(8) 0.7422(7) 0.4575(4) 0.041(2) Uani 1 1 d .
H22A H 0.2845 0.7425 0.5041 0.049 Uiso 1 1 calc R
C23 C 0.3911(8) 0.8015(6) 0.4348(3) 0.0283(16) Uani 1 1 d .
H23A H 0.4650 0.8417 0.4657 0.034 Uiso 1 1 calc R
C24 C 0.3900(7) 0.8024(5) 0.3658(3) 0.0200(13) Uani 1 1 d .
C25 C 0.5139(7) 1.0149(5) 0.3478(3) 0.0228(14) Uani 1 1 d .
C26 C 0.4013(7) 1.0359(6) 0.3659(4) 0.0304(16) Uani 1 1 d .
H26A H 0.3308 0.9788 0.3713 0.036 Uiso 1 1 calc R
C27 C 0.3934(8) 1.1402(6) 0.3758(4) 0.0372(19) Uani 1 1 d .
H27A H 0.3175 1.1541 0.3887 0.045 Uiso 1 1 calc R
C28 C 0.4924(8) 1.2237(6) 0.3672(4) 0.038(2) Uani 1 1 d .
H28A H 0.4854 1.2947 0.3744 0.046 Uiso 1 1 calc R
C29 C 0.6033(9) 1.2042(6) 0.3481(5) 0.043(2) Uani 1 1 d .
H29A H 0.6723 1.2615 0.3415 0.051 Uiso 1 1 calc R
C30 C 0.6124(8) 1.1000(6) 0.3387(4) 0.037(2) Uani 1 1 d .
H30A H 0.6885 1.0869 0.3257 0.044 Uiso 1 1 calc R
C31 C 0.6666(6) 0.8954(5) 0.3982(3) 0.0188(13) Uani 1 1 d .
C32 C 0.6964(7) 0.9787(6) 0.4558(3) 0.0298(16) Uani 1 1 d .
H32A H 0.6496 1.0295 0.4613 0.036 Uiso 1 1 calc R
C33 C 0.7956(8) 0.9851(7) 0.5044(4) 0.039(2) Uani 1 1 d .
H33A H 0.8159 1.0408 0.5435 0.047 Uiso 1 1 calc R
C34 C 0.8654(8) 0.9130(7) 0.4973(4) 0.038(2) Uani 1 1 d .
H34A H 0.9329 0.9182 0.5310 0.045 Uiso 1 1 calc R
C35 C 0.8347(7) 0.8320(6) 0.4396(4) 0.0331(18) Uani 1 1 d .
H35A H 0.8819 0.7814 0.4342 0.040 Uiso 1 1 calc R
C36 C 0.7368(7) 0.8235(6) 0.3899(3) 0.0249(15) Uani 1 1 d .
H36A H 0.7183 0.7686 0.3504 0.030 Uiso 1 1 calc R
C37 C 0.2615(6) 0.7535(5) 0.1093(3) 0.0145(12) Uani 1 1 d .
C38 C 0.1405(6) 0.7166(5) 0.0701(3) 0.0216(14) Uani 1 1 d .
H38A H 0.0681 0.6816 0.0889 0.026 Uiso 1 1 calc R
C39 C 0.1260(6) 0.7307(5) 0.0043(3) 0.0189(13) Uani 1 1 d .
H39A H 0.0435 0.7065 -0.0211 0.023 Uiso 1 1 calc R
C40 C 0.2306(7) 0.7798(5) -0.0246(3) 0.0218(14) Uani 1 1 d .
H40A H 0.2201 0.7876 -0.0700 0.026 Uiso 1 1 calc R
C41 C 0.3509(6) 0.8174(5) 0.0132(3) 0.0158(12) Uani 1 1 d .
H41A H 0.4230 0.8512 -0.0062 0.019 Uiso 1 1 calc R
C42 C 0.3658(6) 0.8054(5) 0.0800(3) 0.0125(11) Uani 1 1 d .
C43 C 0.6395(6) 0.8549(5) 0.0738(3) 0.0146(12) Uani 1 1 d .
C44 C 0.6741(6) 0.7624(5) 0.0597(3) 0.0160(12) Uani 1 1 d .
H44A H 0.6355 0.7031 0.0792 0.019 Uiso 1 1 calc R
C45 C 0.7642(7) 0.7543(5) 0.0177(3) 0.0216(14) Uani 1 1 d .
H45A H 0.7855 0.6888 0.0075 0.026 Uiso 1 1 calc R
C46 C 0.8245(6) 0.8407(6) -0.0101(3) 0.0214(14) Uani 1 1 d .
H46A H 0.8892 0.8357 -0.0376 0.026 Uiso 1 1 calc R
C47 C 0.7886(6) 0.9341(5) 0.0029(3) 0.0206(13) Uani 1 1 d .
H47A H 0.8274 0.9931 -0.0166 0.025 Uiso 1 1 calc R
C48 C 0.6963(6) 0.9416(5) 0.0445(3) 0.0166(12) Uani 1 1 d .
H48A H 0.6715 1.0056 0.0530 0.020 Uiso 1 1 calc R
C49 C 0.5390(6) 1.0092(5) 0.1503(3) 0.0153(12) Uani 1 1 d .
C50 C 0.4453(6) 1.0531(5) 0.1303(4) 0.0231(14) Uani 1 1 d .
H50A H 0.3636 1.0071 0.1097 0.028 Uiso 1 1 calc R
C51 C 0.4700(8) 1.1640(6) 0.1402(4) 0.0305(16) Uani 1 1 d .
H51A H 0.4051 1.1930 0.1256 0.037 Uiso 1 1 calc R
C52 C 0.5870(7) 1.2328(5) 0.1709(4) 0.0261(15) Uani 1 1 d .
H52A H 0.6031 1.3086 0.1774 0.031 Uiso 1 1 calc R
C53 C 0.6807(7) 1.1895(5) 0.1921(4) 0.0266(15) Uani 1 1 d .
H53A H 0.7618 1.2356 0.2135 0.032 Uiso 1 1 calc R
C54 C 0.6554(6) 1.0778(5) 0.1820(3) 0.0193(13) Uani 1 1 d .
H54A H 0.7196 1.0486 0.1973 0.023 Uiso 1 1 calc R
C55 C 0.7351(6) 0.8340(5) 0.2299(3) 0.0146(12) Uani 1 1 d .
C56 C 0.9823(6) 0.8824(6) 0.2331(4) 0.0215(14) Uani 1 1 d .
H56A H 1.0067 0.8146 0.2311 0.026 Uiso 1 1 calc R
C57 C 1.0430(7) 0.9600(7) 0.2997(4) 0.0315(18) Uani 1 1 d .
H57A H 1.0080 0.9278 0.3371 0.038 Uiso 1 1 calc R
H57B H 1.1362 0.9705 0.3053 0.038 Uiso 1 1 calc R
C58 C 1.0197(9) 1.0671(7) 0.3038(4) 0.045(2) Uani 1 1 d .
H58A H 1.0636 1.1154 0.3470 0.054 Uiso 1 1 calc R
H58B H 0.9271 1.0580 0.3025 0.054 Uiso 1 1 calc R
C59 C 1.0685(9) 1.1183(7) 0.2455(5) 0.046(2) Uani 1 1 d .
H59A H 1.0481 1.1872 0.2479 0.055 Uiso 1 1 calc R
H59B H 1.1624 1.1340 0.2495 0.055 Uiso 1 1 calc R
C60 C 1.0085(7) 1.0440(6) 0.1783(4) 0.0340(18) Uani 1 1 d .
H60A H 0.9162 1.0369 0.1716 0.041 Uiso 1 1 calc R
H60B H 1.0475 1.0764 0.1419 0.041 Uiso 1 1 calc R
C61 C 1.0260(7) 0.9334(6) 0.1739(4) 0.0248(15) Uani 1 1 d .
H61A H 1.1173 0.9391 0.1723 0.030 Uiso 1 1 calc R
H61B H 0.9770 0.8856 0.1315 0.030 Uiso 1 1 calc R
C62 C 0.2082(9) 0.3710(7) 0.3776(5) 0.047(2) Uani 1 1 d .
H62A H 0.2930 0.3771 0.3686 0.057 Uiso 1 1 calc R
C63 C 0.1303(11) 0.4068(7) 0.3378(5) 0.051(3) Uani 1 1 d .
H63A H 0.1621 0.4393 0.3022 0.062 Uiso 1 1 calc R
C64 C 0.0072(11) 0.3961(9) 0.3489(6) 0.063(3) Uani 1 1 d .
H64A H -0.0484 0.4184 0.3204 0.075 Uiso 1 1 calc R
C65 C -0.0341(11) 0.3524(12) 0.4020(8) 0.092(5) Uani 1 1 d .
H65A H -0.1192 0.3456 0.4108 0.110 Uiso 1 1 calc R
C66 C 0.0437(12) 0.3184(11) 0.4427(5) 0.072(4) Uani 1 1 d .
H66A H 0.0132 0.2890 0.4796 0.086 Uiso 1 1 calc R
C67 C 0.1661(10) 0.3268(8) 0.4301(4) 0.044(2) Uani 1 1 d .
H67A H 0.2208 0.3021 0.4575 0.053 Uiso 1 1 calc R

loop_
_atom_site_aniso_label
_atom_site_aniso_U_11
_atom_site_aniso_U_22
_atom_site_aniso_U_33
_atom_site_aniso_U_23
_atom_site_aniso_U_13
_atom_site_aniso_U_12
Pt1 0.01100(14) 0.01150(14) 0.01128(14) 0.00447(9) 0.00229(9) 0.00198(9)
Sb1 0.0107(2) 0.0141(2) 0.0136(2) 0.00438(16) 0.00376(16) 0.00274(16)
P1 0.0132(7) 0.0125(7) 0.0171(8) 0.0049(6) 0.0030(6) 0.0021(6)
P2 0.0179(8) 0.0175(8) 0.0121(7) 0.0026(6) 0.0028(6) -0.0001(6)
P3 0.0126(7) 0.0115(7) 0.0127(7) 0.0049(6) 0.0027(6) 0.0041(6)
F1 0.0133(18) 0.024(2) 0.0203(19) 0.0055(16) 0.0064(15) 0.0070(15)
F2 0.0210(19) 0.0151(18) 0.0208(19) 0.0020(15) 0.0035(15) 0.0075(15)
N1 0.016(3) 0.015(3) 0.020(3) 0.004(2) 0.002(2) 0.006(2)
C1 0.017(3) 0.012(3) 0.014(3) 0.005(2) 0.005(2) 0.002(2)
C2 0.017(3) 0.024(3) 0.020(3) 0.008(3) -0.004(3) -0.003(3)
C3 0.017(3) 0.019(3) 0.023(3) 0.004(3) 0.001(3) -0.005(3)
C4 0.025(3) 0.014(3) 0.023(3) 0.005(3) 0.008(3) -0.001(3)
C5 0.018(3) 0.020(3) 0.021(3) 0.006(3) 0.005(3) 0.006(3)
C6 0.012(3) 0.015(3) 0.012(3) 0.002(2) -0.003(2) -0.003(2)
C7 0.022(3) 0.014(3) 0.019(3) 0.007(2) -0.002(3) -0.002(3)
C8 0.031(4) 0.028(4) 0.024(4) 0.013(3) 0.004(3) 0.006(3)
C9 0.037(4) 0.039(4) 0.021(4) 0.013(3) 0.001(3) -0.003(4)
C10 0.049(5) 0.022(4) 0.041(5) 0.018(4) -0.022(4) -0.010(4)
C11 0.046(5) 0.033(4) 0.039(5) 0.021(4) -0.008(4) 0.009(4)
C12 0.029(4) 0.024(4) 0.030(4) 0.010(3) -0.004(3) 0.003(3)
C13 0.014(3) 0.017(3) 0.032(4) 0.014(3) 0.009(3) 0.007(2)
C14 0.020(3) 0.017(3) 0.029(4) 0.008(3) 0.005(3) 0.002(3)
C15 0.047(5) 0.017(3) 0.030(4) 0.006(3) 0.017(3) 0.014(3)
C16 0.038(4) 0.024(4) 0.051(5) 0.022(4) 0.029(4) 0.019(3)
C17 0.023(4) 0.024(4) 0.061(6) 0.026(4) 0.016(4) 0.013(3)
C18 0.014(3) 0.013(3) 0.036(4) 0.008(3) 0.003(3) 0.001(2)
C19 0.024(3) 0.020(3) 0.017(3) 0.007(3) 0.012(3) 0.007(3)
C20 0.028(4) 0.027(4) 0.018(3) 0.003(3) 0.011(3) -0.004(3)
C21 0.033(4) 0.042(5) 0.026(4) 0.006(3) 0.013(3) -0.009(4)
C22 0.043(5) 0.047(5) 0.021(4) 0.010(4) 0.013(4) -0.008(4)
C23 0.038(4) 0.025(4) 0.016(3) 0.004(3) 0.010(3) -0.001(3)
C24 0.028(4) 0.016(3) 0.017(3) 0.003(2) 0.010(3) 0.005(3)
C25 0.026(3) 0.020(3) 0.019(3) 0.003(3) 0.008(3) 0.002(3)
C26 0.029(4) 0.025(4) 0.032(4) 0.000(3) 0.004(3) 0.004(3)
C27 0.032(4) 0.025(4) 0.049(5) -0.002(4) 0.003(4) 0.006(3)
C28 0.048(5) 0.019(4) 0.042(5) -0.007(3) 0.009(4) 0.007(3)
C29 0.058(6) 0.012(3) 0.054(5) 0.005(3) 0.031(5) -0.002(3)
C30 0.047(5) 0.016(3) 0.043(5) 0.000(3) 0.025(4) 0.000(3)
C31 0.016(3) 0.022(3) 0.011(3) 0.004(2) -0.002(2) -0.006(2)
C32 0.032(4) 0.033(4) 0.016(3) -0.003(3) 0.002(3) 0.001(3)
C33 0.028(4) 0.054(5) 0.019(4) -0.002(4) 0.003(3) -0.007(4)
C34 0.029(4) 0.051(5) 0.024(4) 0.019(4) -0.004(3) -0.008(4)
C35 0.029(4) 0.035(4) 0.031(4) 0.022(3) -0.005(3) -0.003(3)
C36 0.025(4) 0.027(4) 0.017(3) 0.013(3) -0.005(3) -0.004(3)
C37 0.013(3) 0.017(3) 0.016(3) 0.004(2) 0.002(2) 0.007(2)
C38 0.010(3) 0.025(3) 0.027(4) 0.004(3) 0.002(3) 0.001(3)
C39 0.013(3) 0.022(3) 0.018(3) 0.000(3) -0.005(2) 0.003(3)
C40 0.030(4) 0.025(3) 0.013(3) 0.007(3) -0.001(3) 0.012(3)
C41 0.023(3) 0.010(3) 0.015(3) 0.004(2) 0.001(2) 0.006(2)
C42 0.015(3) 0.009(3) 0.014(3) 0.003(2) -0.001(2) 0.006(2)
C43 0.017(3) 0.017(3) 0.010(3) 0.003(2) 0.004(2) 0.004(2)
C44 0.023(3) 0.010(3) 0.018(3) 0.006(2) 0.009(3) 0.006(2)
C45 0.031(4) 0.020(3) 0.021(3) 0.004(3) 0.012(3) 0.017(3)
C46 0.019(3) 0.030(4) 0.021(3) 0.009(3) 0.010(3) 0.013(3)
C47 0.019(3) 0.024(3) 0.020(3) 0.011(3) 0.007(3) 0.003(3)
C48 0.022(3) 0.017(3) 0.015(3) 0.007(2) 0.007(2) 0.008(3)
C49 0.021(3) 0.014(3) 0.014(3) 0.007(2) 0.007(2) 0.008(2)
C50 0.019(3) 0.014(3) 0.029(4) -0.006(3) -0.006(3) 0.003(3)
C51 0.040(4) 0.026(4) 0.029(4) 0.006(3) 0.002(3) 0.015(3)
C52 0.039(4) 0.014(3) 0.026(4) 0.005(3) 0.004(3) 0.010(3)
C53 0.029(4) 0.015(3) 0.031(4) 0.006(3) 0.003(3) -0.002(3)
C54 0.021(3) 0.019(3) 0.020(3) 0.003(3) -0.003(3) 0.011(3)
C55 0.017(3) 0.012(3) 0.016(3) 0.005(2) -0.002(2) 0.004(2)
C56 0.007(3) 0.028(4) 0.032(4) 0.003(3) 0.006(3) 0.009(3)
C57 0.017(3) 0.051(5) 0.018(3) 0.005(3) 0.002(3) -0.004(3)
C58 0.049(5) 0.036(5) 0.033(4) -0.009(4) 0.017(4) -0.009(4)
C59 0.052(5) 0.023(4) 0.046(5) 0.002(4) 0.012(4) -0.013(4)
C60 0.030(4) 0.040(4) 0.039(4) 0.029(4) 0.018(3) 0.007(3)
C61 0.019(3) 0.025(4) 0.027(4) 0.002(3) 0.007(3) 0.001(3)
C62 0.040(5) 0.033(5) 0.069(7) 0.015(5) 0.013(5) 0.007(4)
C63 0.090(8) 0.036(5) 0.038(5) 0.019(4) 0.030(5) 0.023(5)
C64 0.066(7) 0.066(7) 0.065(7) 0.032(6) -0.011(6) 0.030(6)
C65 0.043(6) 0.119(11) 0.160(14) 0.104(11) 0.042(8) 0.047(7)
C66 0.090(9) 0.114(10) 0.051(6) 0.057(7) 0.046(6) 0.061(8)
C67 0.055(6) 0.046(5) 0.033(5) 0.008(4) -0.004(4) 0.021(5)

loop_
_atom_type_symbol
_atom_type_description
_atom_type_scat_dispersion_real
_atom_type_scat_dispersion_imag
_atom_type_scat_source
C C 0.0033 0.0016 'International Tables Vol C Tables 4.2.6.8 and 6.1.1.4'
H H 0.0000 0.0000 'International Tables Vol C Tables 4.2.6.8 and 6.1.1.4'
F F 0.0171 0.0103 'International Tables Vol C Tables 4.2.6.8 and 6.1.1.4'
N N 0.0061 0.0033 'International Tables Vol C Tables 4.2.6.8 and 6.1.1.4'
P P 0.1023 0.0942 'International Tables Vol C Tables 4.2.6.8 and 6.1.1.4'
Pt Pt -1.7033 8.3905 'International Tables Vol C Tables 4.2.6.8 and 6.1.1.4'
Sb Sb -0.5866 1.5461 'International Tables Vol C Tables 4.2.6.8 and 6.1.1.4'

loop_
_geom_angle_atom_site_label_1
_geom_angle_atom_site_label_2
_geom_angle_atom_site_label_3
_geom_angle
C55 Pt1 P3 92.16(18)
C55 Pt1 P1 95.01(17)
P3 Pt1 P1 124.21(6)
C55 Pt1 P2 98.47(18)
P3 Pt1 P2 121.48(6)
P1 Pt1 P2 111.96(6)
C55 Pt1 Sb1 176.59(18)
P3 Pt1 Sb1 84.49(4)
P1 Pt1 Sb1 86.39(4)
P2 Pt1 Sb1 83.86(4)
F2 Sb1 F1 84.34(15)
F2 Sb1 C37 83.21(19)
F1 Sb1 C37 84.80(19)
F2 Sb1 C19 83.9(2)
F1 Sb1 C19 84.3(2)
C37 Sb1 C19 163.8(2)
F2 Sb1 C1 168.61(19)
F1 Sb1 C1 84.29(19)
C37 Sb1 C1 96.5(2)
C19 Sb1 C1 94.3(2)
F2 Sb1 Pt1 94.77(11)
F1 Sb1 Pt1 178.25(11)
C37 Sb1 Pt1 96.60(16)
C19 Sb1 Pt1 94.14(17)
C1 Sb1 Pt1 96.57(16)
C6 P1 C13 103.6(3)
C6 P1 C7 99.6(3)
C13 P1 C7 103.7(3)
C6 P1 Pt1 115.8(2)
C13 P1 Pt1 113.5(2)
C7 P1 Pt1 118.5(2)
C25 P2 C24 103.0(3)
C25 P2 C31 101.8(3)
C24 P2 C31 105.0(3)
C25 P2 Pt1 120.5(2)
C24 P2 Pt1 109.8(2)
C31 P2 Pt1 115.1(2)
C42 P3 C49 104.0(3)
C42 P3 C43 104.9(3)
C49 P3 C43 101.9(3)
C42 P3 Pt1 114.6(2)
C49 P3 Pt1 115.5(2)
C43 P3 Pt1 114.5(2)
C55 N1 C56 175.4(7)
C6 C1 C2 116.6(6)
C6 C1 Sb1 120.6(4)
C2 C1 Sb1 122.7(5)
C3 C2 C1 121.1(6)
C3 C2 H2A 119.4
C1 C2 H2A 119.4
C2 C3 C4 120.9(6)
C2 C3 H3A 119.5
C4 C3 H3A 119.5
C5 C4 C3 119.3(6)
C5 C4 H4A 120.4
C3 C4 H4A 120.4
C4 C5 C6 120.5(6)
C4 C5 H5A 119.8
C6 C5 H5A 119.8
C5 C6 C1 121.6(5)
C5 C6 P1 119.3(5)
C1 C6 P1 119.1(5)
C12 C7 C8 118.8(6)
C12 C7 P1 125.7(6)
C8 C7 P1 115.3(5)
C9 C8 C7 119.8(7)
C9 C8 H8A 120.1
C7 C8 H8A 120.1
C10 C9 C8 120.7(8)
C10 C9 H9A 119.6
C8 C9 H9A 119.6
C9 C10 C11 119.5(7)
C9 C10 H10A 120.2
C11 C10 H10A 120.2
C10 C11 C12 120.4(8)
C10 C11 H11A 119.8
C12 C11 H11A 119.8
C7 C12 C11 120.7(8)
C7 C12 H12A 119.7
C11 C12 H12A 119.7
C14 C13 C18 118.0(6)
C14 C13 P1 121.9(5)
C18 C13 P1 119.6(5)
C13 C14 C15 120.8(7)
C13 C14 H14A 119.6
C15 C14 H14A 119.6
C16 C15 C14 120.1(7)
C16 C15 H15A 120.0
C14 C15 H15A 120.0
C17 C16 C15 119.8(7)
C17 C16 H16A 120.1
C15 C16 H16A 120.1
C16 C17 C18 119.2(7)
C16 C17 H17A 120.4
C18 C17 H17A 120.4
C17 C18 C13 122.0(7)
C17 C18 H18A 119.0
C13 C18 H18A 119.0
C20 C19 C24 119.0(6)
C20 C19 Sb1 121.6(5)
C24 C19 Sb1 119.2(4)
C19 C20 C21 120.2(7)
C19 C20 H20A 119.9
C21 C20 H20A 119.9
C22 C21 C20 120.7(7)
C22 C21 H21A 119.7
C20 C21 H21A 119.7
C21 C22 C23 119.7(7)
C21 C22 H22A 120.1
C23 C22 H22A 120.1
C22 C23 C24 119.9(7)
C22 C23 H23A 120.1
C24 C23 H23A 120.1
C19 C24 C23 120.4(6)
C19 C24 P2 118.7(5)
C23 C24 P2 120.9(5)
C30 C25 C26 118.0(7)
C30 C25 P2 120.0(6)
C26 C25 P2 122.0(5)
C27 C26 C25 119.8(7)
C27 C26 H26A 120.1
C25 C26 H26A 120.1
C28 C27 C26 121.3(8)
C28 C27 H27A 119.3
C26 C27 H27A 119.3
C27 C28 C29 119.7(7)
C27 C28 H28A 120.1
C29 C28 H28A 120.1
C28 C29 C30 119.2(7)
C28 C29 H29A 120.4
C30 C29 H29A 120.4
C25 C30 C29 121.9(8)
C25 C30 H30A 119.1
C29 C30 H30A 119.1
C36 C31 C32 120.3(6)
C36 C31 P2 119.3(5)
C32 C31 P2 120.4(6)
C33 C32 C31 118.7(7)
C33 C32 H32A 120.7
C31 C32 H32A 120.7
C34 C33 C32 121.7(8)
C34 C33 H33A 119.2
C32 C33 H33A 119.2
C33 C34 C35 118.4(7)
C33 C34 H34A 120.8
C35 C34 H34A 120.8
C36 C35 C34 121.5(8)
C36 C35 H35A 119.3
C34 C35 H35A 119.3
C31 C36 C35 119.4(7)
C31 C36 H36A 120.3
C35 C36 H36A 120.3
C42 C37 C38 117.9(6)
C42 C37 Sb1 119.5(4)
C38 C37 Sb1 122.5(5)
C39 C38 C37 120.7(6)
C39 C38 H38A 119.6
C37 C38 H38A 119.6
C40 C39 C38 120.8(6)
C40 C39 H39A 119.6
C38 C39 H39A 119.6
C39 C40 C41 119.5(6)
C39 C40 H40A 120.3
C41 C40 H40A 120.3
C40 C41 C42 120.0(6)
C40 C41 H41A 120.0
C42 C41 H41A 120.0
C37 C42 C41 121.0(6)
C37 C42 P3 118.4(4)
C41 C42 P3 120.5(5)
C44 C43 C48 119.2(6)
C44 C43 P3 119.6(5)
C48 C43 P3 121.2(5)
C43 C44 C45 120.7(6)
C43 C44 H44A 119.7
C45 C44 H44A 119.7
C44 C45 C46 120.8(6)
C44 C45 H45A 119.6
C46 C45 H45A 119.6
C47 C46 C45 118.9(6)
C47 C46 H46A 120.5
C45 C46 H46A 120.5
C46 C47 C48 120.2(6)
C46 C47 H47A 119.9
C48 C47 H47A 119.9
C47 C48 C43 120.1(6)
C47 C48 H48A 120.0
C43 C48 H48A 120.0
C54 C49 C50 118.6(6)
C54 C49 P3 117.8(5)
C50 C49 P3 123.4(5)
C49 C50 C51 120.4(6)
C49 C50 H50A 119.8
C51 C50 H50A 119.8
C52 C51 C50 121.1(7)
C52 C51 H51A 119.4
C50 C51 H51A 119.4
C51 C52 C53 118.9(6)
C51 C52 H52A 120.6
C53 C52 H52A 120.6
C52 C53 C54 119.8(6)
C52 C53 H53A 120.1
C54 C53 H53A 120.1
C49 C54 C53 121.2(6)
C49 C54 H54A 119.4
C53 C54 H54A 119.4
N1 C55 Pt1 177.3(6)
N1 C56 C57 108.2(5)
N1 C56 C61 109.4(6)
C57 C56 C61 110.6(6)
N1 C56 H56A 109.5
C57 C56 H56A 109.5
C61 C56 H56A 109.5
C58 C57 C56 112.4(7)
C58 C57 H57A 109.1
C56 C57 H57A 109.1
C58 C57 H57B 109.1
C56 C57 H57B 109.1
H57A C57 H57B 107.8
C57 C58 C59 110.8(7)
C57 C58 H58A 109.5
C59 C58 H58A 109.5
C57 C58 H58B 109.5
C59 C58 H58B 109.5
H58A C58 H58B 108.1
C60 C59 C58 111.1(6)
C60 C59 H59A 109.4
C58 C59 H59A 109.4
C60 C59 H59B 109.4
C58 C59 H59B 109.4
H59A C59 H59B 108.0
C61 C60 C59 112.1(7)
C61 C60 H60A 109.2
C59 C60 H60A 109.2
C61 C60 H60B 109.2
C59 C60 H60B 109.2
H60A C60 H60B 107.9
C60 C61 C56 112.9(6)
C60 C61 H61A 109.0
C56 C61 H61A 109.0
C60 C61 H61B 109.0
C56 C61 H61B 109.0
H61A C61 H61B 107.8
C67 C62 C63 120.9(9)
C67 C62 H62A 119.5
C63 C62 H62A 119.5
C64 C63 C62 120.4(9)
C64 C63 H63A 119.8
C62 C63 H63A 119.8
C63 C64 C65 118.3(9)
C63 C64 H64A 120.9
C65 C64 H64A 120.9
C66 C65 C64 121.6(10)
C66 C65 H65A 119.2
C64 C65 H65A 119.2
C65 C66 C67 119.7(9)
C65 C66 H66A 120.1
C67 C66 H66A 120.1
C62 C67 C66 119.0(9)
C62 C67 H67A 120.5
C66 C67 H67A 120.5

loop_
_geom_bond_atom_site_label_1
_geom_bond_atom_site_label_2
_geom_bond_distance
Pt1 C55 2.013(6)
Pt1 P3 2.3143(15)
Pt1 P1 2.3412(16)
Pt1 P2 2.3543(16)
Pt1 Sb1 2.6568(6)
Sb1 F2 2.011(4)
Sb1 F1 2.027(4)
Sb1 C37 2.172(6)
Sb1 C19 2.190(6)
Sb1 C1 2.197(6)
P1 C6 1.827(6)
P1 C13 1.828(7)
P1 C7 1.845(7)
P2 C25 1.824(7)
P2 C24 1.834(7)
P2 C31 1.850(6)
P3 C42 1.824(6)
P3 C49 1.834(6)
P3 C43 1.856(6)
N1 C55 1.154(8)
N1 C56 1.457(8)
C1 C6 1.401(9)
C1 C2 1.416(9)
C2 C3 1.380(9)
C2 H2A 0.9500
C3 C4 1.393(10)
C3 H3A 0.9500
C4 C5 1.365(9)
C4 H4A 0.9500
C5 C6 1.400(9)
C5 H5A 0.9500
C7 C12 1.378(10)
C7 C8 1.405(10)
C8 C9 1.401(10)
C8 H8A 0.9500
C9 C10 1.375(12)
C9 H9A 0.9500
C10 C11 1.379(13)
C10 H10A 0.9500
C11 C12 1.400(10)
C11 H11A 0.9500
C12 H12A 0.9500
C13 C14 1.380(10)
C13 C18 1.393(9)
C14 C15 1.396(10)
C14 H14A 0.9500
C15 C16 1.388(11)
C15 H15A 0.9500
C16 C17 1.383(12)
C16 H16A 0.9500
C17 C18 1.386(10)
C17 H17A 0.9500
C18 H18A 0.9500
C19 C20 1.388(9)
C19 C24 1.389(10)
C20 C21 1.397(10)
C20 H20A 0.9500
C21 C22 1.379(11)
C21 H21A 0.9500
C22 C23 1.381(10)
C22 H22A 0.9500
C23 C24 1.410(9)
C23 H23A 0.9500
C25 C30 1.380(10)
C25 C26 1.405(10)
C26 C27 1.385(10)
C26 H26A 0.9500
C27 C28 1.366(11)
C27 H27A 0.9500
C28 C29 1.386(12)
C28 H28A 0.9500
C29 C30 1.388(10)
C29 H29A 0.9500
C30 H30A 0.9500
C31 C36 1.377(10)
C31 C32 1.408(9)
C32 C33 1.389(11)
C32 H32A 0.9500
C33 C34 1.375(13)
C33 H33A 0.9500
C34 C35 1.391(12)
C34 H34A 0.9500
C35 C36 1.386(10)
C35 H35A 0.9500
C36 H36A 0.9500
C37 C42 1.399(8)
C37 C38 1.409(8)
C38 C39 1.389(9)
C38 H38A 0.9500
C39 C40 1.386(9)
C39 H39A 0.9500
C40 C41 1.391(9)
C40 H40A 0.9500
C41 C42 1.401(8)
C41 H41A 0.9500
C43 C44 1.368(8)
C43 C48 1.402(8)
C44 C45 1.375(8)
C44 H44A 0.9500
C45 C46 1.390(9)
C45 H45A 0.9500
C46 C47 1.385(9)
C46 H46A 0.9500
C47 C48 1.386(8)
C47 H47A 0.9500
C48 H48A 0.9500
C49 C54 1.379(9)
C49 C50 1.383(9)
C50 C51 1.388(9)
C50 H50A 0.9500
C51 C52 1.379(11)
C51 H51A 0.9500
C52 C53 1.385(10)
C52 H52A 0.9500
C53 C54 1.398(9)
C53 H53A 0.9500
C54 H54A 0.9500
C56 C57 1.527(10)
C56 C61 1.531(10)
C56 H56A 1.0000
C57 C58 1.495(12)
C57 H57A 0.9900
C57 H57B 0.9900
C58 C59 1.530(12)
C58 H58A 0.9900
C58 H58B 0.9900
C59 C60 1.517(12)
C59 H59A 0.9900
C59 H59B 0.9900
C60 C61 1.514(10)
C60 H60A 0.9900
C60 H60B 0.9900
C61 H61A 0.9900
C61 H61B 0.9900
C62 C67 1.359(13)
C62 C63 1.366(13)
C62 H62A 0.9500
C63 C64 1.364(15)
C63 H63A 0.9500
C64 C65 1.366(16)
C64 H64A 0.9500
C65 C66 1.361(15)
C65 H65A 0.9500
C66 C67 1.369(15)
C66 H66A 0.9500
C67 H67A 0.9500

loop_
_geom_torsion_atom_site_label_1
_geom_torsion_atom_site_label_2
_geom_torsion_atom_site_label_3
_geom_torsion_atom_site_label_4
_geom_torsion
C55 Pt1 Sb1 F2 -76(3)
P3 Pt1 Sb1 F2 -65.76(11)
P1 Pt1 Sb1 F2 169.35(11)
P2 Pt1 Sb1 F2 56.79(11)
C55 Pt1 Sb1 F1 -136(4)
P3 Pt1 Sb1 F1 -125(4)
P1 Pt1 Sb1 F1 110(4)
P2 Pt1 Sb1 F1 -3(4)
C55 Pt1 Sb1 C37 7(3)
P3 Pt1 Sb1 C37 17.95(17)
P1 Pt1 Sb1 C37 -106.95(16)
P2 Pt1 Sb1 C37 140.49(16)
C55 Pt1 Sb1 C19 -161(3)
P3 Pt1 Sb1 C19 -149.93(17)
P1 Pt1 Sb1 C19 85.17(17)
P2 Pt1 Sb1 C19 -27.39(17)
C55 Pt1 Sb1 C1 105(3)
P3 Pt1 Sb1 C1 115.26(16)
P1 Pt1 Sb1 C1 -9.64(16)
P2 Pt1 Sb1 C1 -122.20(16)
C55 Pt1 P1 C6 -168.5(3)
P3 Pt1 P1 C6 -72.5(2)
P2 Pt1 P1 C6 90.2(2)
Sb1 Pt1 P1 C6 8.3(2)
C55 Pt1 P1 C13 -48.8(3)
P3 Pt1 P1 C13 47.2(2)
P2 Pt1 P1 C13 -150.0(2)
Sb1 Pt1 P1 C13 128.1(2)
C55 Pt1 P1 C7 73.2(3)
P3 Pt1 P1 C7 169.2(2)
P2 Pt1 P1 C7 -28.0(3)
Sb1 Pt1 P1 C7 -109.9(3)
C55 Pt1 P2 C25 92.9(3)
P3 Pt1 P2 C25 -4.9(3)
P1 Pt1 P2 C25 -168.2(3)
Sb1 Pt1 P2 C25 -84.6(3)
C55 Pt1 P2 C24 -147.9(3)
P3 Pt1 P2 C24 114.3(2)
P1 Pt1 P2 C24 -48.9(2)
Sb1 Pt1 P2 C24 34.6(2)
C55 Pt1 P2 C31 -29.7(3)
P3 Pt1 P2 C31 -127.5(2)
P1 Pt1 P2 C31 69.2(2)
Sb1 Pt1 P2 C31 152.8(2)
C55 Pt1 P3 C42 155.4(3)
P1 Pt1 P3 C42 57.9(2)
P2 Pt1 P3 C42 -103.3(2)
Sb1 Pt1 P3 C42 -23.9(2)
C55 Pt1 P3 C49 -83.7(3)
P1 Pt1 P3 C49 178.7(2)
P2 Pt1 P3 C49 17.6(2)
Sb1 Pt1 P3 C49 96.9(2)
C55 Pt1 P3 C43 34.1(3)
P1 Pt1 P3 C43 -63.4(2)
P2 Pt1 P3 C43 135.4(2)
Sb1 Pt1 P3 C43 -145.3(2)
F2 Sb1 C1 C6 -161.9(7)
F1 Sb1 C1 C6 -165.5(5)
C37 Sb1 C1 C6 110.5(5)
C19 Sb1 C1 C6 -81.7(5)
Pt1 Sb1 C1 C6 13.0(5)
F2 Sb1 C1 C2 12.8(13)
F1 Sb1 C1 C2 9.2(5)
C37 Sb1 C1 C2 -74.9(5)
C19 Sb1 C1 C2 93.0(5)
Pt1 Sb1 C1 C2 -172.3(5)
C6 C1 C2 C3 0.3(9)
Sb1 C1 C2 C3 -174.6(5)
C1 C2 C3 C4 1.3(10)
C2 C3 C4 C5 -0.8(10)
C3 C4 C5 C6 -1.3(10)
C4 C5 C6 C1 3.0(10)
C4 C5 C6 P1 -175.8(5)
C2 C1 C6 C5 -2.4(9)
Sb1 C1 C6 C5 172.6(5)
C2 C1 C6 P1 176.4(5)
Sb1 C1 C6 P1 -8.6(7)
C13 P1 C6 C5 52.0(6)
C7 P1 C6 C5 -54.8(6)
Pt1 P1 C6 C5 177.0(4)
C13 P1 C6 C1 -126.9(5)
C7 P1 C6 C1 126.4(5)
Pt1 P1 C6 C1 -1.8(6)
C6 P1 C7 C12 123.8(6)
C13 P1 C7 C12 17.1(7)
Pt1 P1 C7 C12 -109.7(6)
C6 P1 C7 C8 -61.1(6)
C13 P1 C7 C8 -167.8(5)
Pt1 P1 C7 C8 65.3(5)
C12 C7 C8 C9 -0.3(10)
P1 C7 C8 C9 -175.7(6)
C7 C8 C9 C10 0.8(11)
C8 C9 C10 C11 -0.8(12)
C9 C10 C11 C12 0.3(12)
C8 C7 C12 C11 -0.2(10)
P1 C7 C12 C11 174.7(6)
C10 C11 C12 C7 0.2(12)
C6 P1 C13 C14 21.1(6)
C7 P1 C13 C14 124.7(5)
Pt1 P1 C13 C14 -105.4(5)
C6 P1 C13 C18 -167.7(5)
C7 P1 C13 C18 -64.1(6)
Pt1 P1 C13 C18 65.9(5)
C18 C13 C14 C15 2.5(10)
P1 C13 C14 C15 173.9(5)
C13 C14 C15 C16 -1.1(10)
C14 C15 C16 C17 0.2(10)
C15 C16 C17 C18 -0.8(10)
C16 C17 C18 C13 2.5(10)
C14 C13 C18 C17 -3.3(9)
P1 C13 C18 C17 -174.8(5)
F2 Sb1 C19 C20 110.7(6)
F1 Sb1 C19 C20 25.8(6)
C37 Sb1 C19 C20 73.5(11)
C1 Sb1 C19 C20 -58.0(6)
Pt1 Sb1 C19 C20 -154.9(6)
F2 Sb1 C19 C24 -74.1(5)
F1 Sb1 C19 C24 -159.0(5)
C37 Sb1 C19 C24 -111.3(9)
C1 Sb1 C19 C24 117.2(5)
Pt1 Sb1 C19 C24 20.3(5)
C24 C19 C20 C21 -2.0(11)
Sb1 C19 C20 C21 173.2(6)
C19 C20 C21 C22 2.9(13)
C20 C21 C22 C23 -2.5(14)
C21 C22 C23 C24 1.3(13)
C20 C19 C24 C23 0.8(10)
Sb1 C19 C24 C23 -174.5(5)
C20 C19 C24 P2 179.8(5)
Sb1 C19 C24 P2 4.5(7)
C22 C23 C24 C19 -0.4(11)
C22 C23 C24 P2 -179.4(7)
C25 P2 C24 C19 97.5(6)
C31 P2 C24 C19 -156.3(5)
Pt1 P2 C24 C19 -32.0(6)
C25 P2 C24 C23 -83.5(6)
C31 P2 C24 C23 22.7(7)
Pt1 P2 C24 C23 147.0(5)
C24 P2 C25 C30 170.8(6)
C31 P2 C25 C30 62.2(7)
Pt1 P2 C25 C30 -66.6(7)
C24 P2 C25 C26 -11.0(7)
C31 P2 C25 C26 -119.7(6)
Pt1 P2 C25 C26 111.6(6)
C30 C25 C26 C27 -1.8(11)
P2 C25 C26 C27 -179.9(6)
C25 C26 C27 C28 1.1(13)
C26 C27 C28 C29 0.2(14)
C27 C28 C29 C30 -0.8(14)
C26 C25 C30 C29 1.2(12)
P2 C25 C30 C29 179.4(7)
C28 C29 C30 C25 0.1(14)
C25 P2 C31 C36 -157.8(5)
C24 P2 C31 C36 95.2(6)
Pt1 P2 C31 C36 -25.7(6)
C25 P2 C31 C32 23.7(6)
C24 P2 C31 C32 -83.4(6)
Pt1 P2 C31 C32 155.8(5)
C36 C31 C32 C33 -1.5(10)
P2 C31 C32 C33 177.1(6)
C31 C32 C33 C34 0.5(12)
C32 C33 C34 C35 0.1(12)
C33 C34 C35 C36 0.3(11)
C32 C31 C36 C35 1.9(10)
P2 C31 C36 C35 -176.7(5)
C34 C35 C36 C31 -1.3(11)
F2 Sb1 C37 C42 81.8(5)
F1 Sb1 C37 C42 166.7(5)
C19 Sb1 C37 C42 119.0(8)
C1 Sb1 C37 C42 -109.7(5)
Pt1 Sb1 C37 C42 -12.3(5)
F2 Sb1 C37 C38 -97.3(5)
F1 Sb1 C37 C38 -12.4(5)
C19 Sb1 C37 C38 -60.1(11)
C1 Sb1 C37 C38 71.2(5)
Pt1 Sb1 C37 C38 168.6(5)
C42 C37 C38 C39 0.5(9)
Sb1 C37 C38 C39 179.6(5)
C37 C38 C39 C40 1.2(10)
C38 C39 C40 C41 -1.5(10)
C39 C40 C41 C42 0.1(9)
C38 C37 C42 C41 -1.9(9)
Sb1 C37 C42 C41 179.0(4)
C38 C37 C42 P3 174.6(5)
Sb1 C37 C42 P3 -4.5(6)
C40 C41 C42 C37 1.6(9)
C40 C41 C42 P3 -174.8(5)
C49 P3 C42 C37 -103.8(5)
C43 P3 C42 C37 149.6(5)
Pt1 P3 C42 C37 23.2(5)
C49 P3 C42 C41 72.7(5)
C43 P3 C42 C41 -33.8(5)
Pt1 P3 C42 C41 -160.3(4)
C42 P3 C43 C44 -85.7(5)
C49 P3 C43 C44 166.2(5)
Pt1 P3 C43 C44 40.8(6)
C42 P3 C43 C48 95.2(5)
C49 P3 C43 C48 -12.9(6)
Pt1 P3 C43 C48 -138.3(5)
C48 C43 C44 C45 0.5(10)
P3 C43 C44 C45 -178.6(5)
C43 C44 C45 C46 1.6(10)
C44 C45 C46 C47 -2.7(11)
C45 C46 C47 C48 1.6(10)
C46 C47 C48 C43 0.5(10)
C44 C43 C48 C47 -1.5(9)
P3 C43 C48 C47 177.5(5)
C42 P3 C49 C54 -171.6(5)
C43 P3 C49 C54 -62.7(5)
Pt1 P3 C49 C54 62.0(5)
C42 P3 C49 C50 4.6(6)
C43 P3 C49 C50 113.4(6)
Pt1 P3 C49 C50 -121.9(5)
C54 C49 C50 C51 2.0(10)
P3 C49 C50 C51 -174.1(6)
C49 C50 C51 C52 -1.0(11)
C50 C51 C52 C53 -0.1(11)
C51 C52 C53 C54 0.2(11)
C50 C49 C54 C53 -2.0(10)
P3 C49 C54 C53 174.3(5)
C52 C53 C54 C49 0.9(10)
C56 N1 C55 Pt1 -123(11)
P3 Pt1 C55 N1 -42(11)
P1 Pt1 C55 N1 82(11)
P2 Pt1 C55 N1 -165(11)
Sb1 Pt1 C55 N1 -32(14)
C55 N1 C56 C57 -78(9)
C55 N1 C56 C61 161(8)
N1 C56 C57 C58 -65.6(8)
C61 C56 C57 C58 54.2(8)
C56 C57 C58 C59 -56.9(9)
C57 C58 C59 C60 56.2(11)
C58 C59 C60 C61 -53.9(10)
C59 C60 C61 C56 52.2(8)
N1 C56 C61 C60 67.6(8)
C57 C56 C61 C60 -51.5(8)
C67 C62 C63 C64 -1.8(15)
C62 C63 C64 C65 2.3(18)
C63 C64 C65 C66 -1(2)
C64 C65 C66 C67 -1(2)
C63 C62 C67 C66 0.0(15)
C65 C66 C67 C62 1.2(19)
